data_4513568
loop_
_publ_author_name
'Gu\'nka, Piotr A.'
'Dziubek, Kamil F.'
'G\/ladysiak, Andrzej'
'Dranka, Maciej'
'Piechota, Jacek'
'Hanfland, Michael'
'Katrusiak, Andrzej'
'Zachara, Janusz'

_publ_section_title
;
 Compressed Arsenolite As4O6and Its Helium Clathrate As4O6&#x00B7;2He
;
_journal_issue 8
_journal_name_full 'Crystal Growth &amp; Design'
_journal_page_first 3740
_journal_paper_doi 10.1021/acs.cgd.5b00390
_journal_volume 15
_journal_year 2015
_chemical_formula_moiety 'As4 O6'
_chemical_formula_sum 'As4 O6'
_chemical_formula_weight 395.68
_chemical_name_common arsenolite
_space_group_crystal_system cubic
_space_group_IT_number 227
_space_group_name_Hall '-F 4vw 2vw 3'
_space_group_name_H-M_alt 'F d -3 m :2'
_symmetry_space_group_name_Hall '-F 4vw 2vw 3'
_symmetry_space_group_name_H-M 'F d -3 m :2'
_atom_sites_solution_primary direct
_audit_creation_date 2014-10-15
_audit_creation_method
;
Olex2 1.2-beta
(compiled 2014.09.19 svn.r3010 for OlexSys, GUI svn.r4874)
;
_cell_angle_alpha 90
_cell_angle_beta 90
_cell_angle_gamma 90
_cell_formula_units_Z 8
_cell_length_a 10.90107(12)
_cell_length_b 10.90107(12)
_cell_length_c 10.90107(12)
_cell_measurement_pressure 4.9e4(5)
_cell_measurement_reflns_used 380
_cell_measurement_temperature 293(2)
_cell_measurement_theta_max 19.4470
_cell_measurement_theta_min 1.8850
_cell_volume 1295.41(2)
_computing_cell_refinement
;
CrysAlisPro, Agilent Technologies,
Version 1.171.37.34 (release 22-05-2014 CrysAlis171 .NET)
(compiled May 22 2014,16:03:01)
;
_computing_data_collection
;
CrysAlisPro, Agilent Technologies,
Version 1.171.37.34 (release 22-05-2014 CrysAlis171 .NET)
(compiled May 22 2014,16:03:01)
;
_computing_data_reduction
;
CrysAlisPro, Agilent Technologies,
Version 1.171.37.34 (release 22-05-2014 CrysAlis171 .NET)
(compiled May 22 2014,16:03:01)
;
_computing_molecular_graphics 'Olex2 (Dolomanov et al., 2009)'
_computing_publication_material 'Olex2 (Dolomanov et al., 2009)'
_computing_structure_refinement 'ShelXL (Sheldrick, 2008)'
_computing_structure_solution 'ShelXT (Sheldrick, 2008)'
_diffrn_ambient_environment He
_diffrn_ambient_pressure 4.9e4(5)
_diffrn_ambient_temperature 293(2)
_diffrn_detector 'CCD plate'
_diffrn_measured_fraction_theta_full 0.949
_diffrn_measured_fraction_theta_max 0.709
_diffrn_measurement_details
;
  1 phi    148.00  212.00   0.5000    1.0000
omega____ theta____ kappa____ phi______ frames
   0.0000    0.0000    0.0000     -     128
;
_diffrn_measurement_device 'abstract diffractometer'
_diffrn_measurement_device_type 'MAR-CrysAlisPro-abstract goniometer: imported MAR images'
_diffrn_measurement_method '\p scans'
_diffrn_orient_matrix_UB_11 -0.0009896000
_diffrn_orient_matrix_UB_12 -0.0222237000
_diffrn_orient_matrix_UB_13 0.0308145000
_diffrn_orient_matrix_UB_21 -0.0281962000
_diffrn_orient_matrix_UB_22 0.0210798000
_diffrn_orient_matrix_UB_23 0.0143005000
_diffrn_orient_matrix_UB_31 -0.0254613000
_diffrn_orient_matrix_UB_32 -0.0224906000
_diffrn_orient_matrix_UB_33 -0.0170356000
_diffrn_radiation_monochromator synchrotron
_diffrn_radiation_probe x-ray
_diffrn_radiation_wavelength 0.41427
_diffrn_reflns_av_R_equivalents 0.0343
_diffrn_reflns_av_unetI/netI 0.0208
_diffrn_reflns_laue_measured_fraction_full 0.949
_diffrn_reflns_laue_measured_fraction_max 0.709
_diffrn_reflns_limit_h_max 17
_diffrn_reflns_limit_h_min -18
_diffrn_reflns_limit_k_max 16
_diffrn_reflns_limit_k_min -14
_diffrn_reflns_limit_l_max 10
_diffrn_reflns_limit_l_min -12
_diffrn_reflns_number 636
_diffrn_reflns_point_group_measured_fraction_full 0.949
_diffrn_reflns_point_group_measured_fraction_max 0.709
_diffrn_reflns_theta_full 14.392
_diffrn_reflns_theta_max 20.129
_diffrn_reflns_theta_min 1.886
_diffrn_source synchrotron
_exptl_absorpt_coefficient_mu 4.688
_exptl_absorpt_correction_T_max 1.00000
_exptl_absorpt_correction_T_min 0.57435
_exptl_absorpt_correction_type multi-scan
_exptl_absorpt_process_details
;
CrysAlisPro, Agilent Technologies,
Version 1.171.37.34 (release 22-05-2014 CrysAlis171 .NET)
(compiled May 22 2014,16:03:01)
Empirical absorption correction using spherical harmonics,
 implemented in SCALE3 ABSPACK scaling algorithm.
;
_exptl_crystal_density_diffrn 4.058
_exptl_crystal_description block
_exptl_crystal_F_000 1440
_exptl_crystal_size_max 0.065
_exptl_crystal_size_mid 0.04
_exptl_crystal_size_min 0.02
_refine_diff_density_max 0.615
_refine_diff_density_min -0.663
_refine_diff_density_rms 0.183
_refine_ls_extinction_coef 0.0157(19)
_refine_ls_extinction_expression Fc^*^=kFc[1+0.001xFc^2^\l^3^/sin(2\q)]^-1/4^
_refine_ls_extinction_method 'SHELXL-2014/7 (Sheldrick 2014'
_refine_ls_goodness_of_fit_ref 1.267
_refine_ls_hydrogen_treatment undef
_refine_ls_matrix_type full
_refine_ls_number_parameters 9
_refine_ls_number_reflns 129
_refine_ls_number_restraints 0
_refine_ls_restrained_S_all 1.267
_refine_ls_R_factor_all 0.0295
_refine_ls_R_factor_gt 0.0280
_refine_ls_shift/su_max 0.000
_refine_ls_shift/su_mean 0.000
_refine_ls_structure_factor_coef Fsqd
_refine_ls_weighting_details 'w=1/[\s^2^(Fo^2^)+(0.0360P)^2^+6.9160P] where P=(Fo^2^+2Fc^2^)/3'
_refine_ls_weighting_scheme calc
_refine_ls_wR_factor_gt 0.0621
_refine_ls_wR_factor_ref 0.0658
_reflns_Friedel_coverage 0.000
_reflns_number_gt 122
_reflns_number_total 129
_reflns_threshold_expression 'I > 2\s(I)'
_cod_data_source_file cg5b00390_si_002.cif
_cod_data_source_block marseno_008
_cod_depositor_comments
;

2022-02-23
Space group name changed to comply with IUCR recomendations
                 miguel
;
_cod_original_cell_volume 1295.41(4)
_cod_database_code 4513568
_shelx_space_group_comment
;
The symmetry employed for this shelxl refinement is uniquely defined
by the following loop, which should always be used as a source of
symmetry information in preference to the above space-group names.
They are only intended as comments.
;
_olex2_refinement_description
;
;
_shelx_shelxl_version_number 2014/7

loop_
_space_group_symop_operation_xyz
'x, y, z'
'-x+3/4, -y+1/4, z+1/2'
'-x+1/4, y+1/2, -z+3/4'
'x+1/2, -y+3/4, -z+1/4'
'z, x, y'
'z+1/2, -x+3/4, -y+1/4'
'-z+3/4, -x+1/4, y+1/2'
'-z+1/4, x+1/2, -y+3/4'
'y, z, x'
'-y+1/4, z+1/2, -x+3/4'
'y+1/2, -z+3/4, -x+1/4'
'-y+3/4, -z+1/4, x+1/2'
'y+3/4, x+1/4, -z+1/2'
'-y, -x, -z'
'y+1/4, -x+1/2, z+3/4'
'-y+1/2, x+3/4, z+1/4'
'x+3/4, z+1/4, -y+1/2'
'-x+1/2, z+3/4, y+1/4'
'-x, -z, -y'
'x+1/4, -z+1/2, y+3/4'
'z+3/4, y+1/4, -x+1/2'
'z+1/4, -y+1/2, x+3/4'
'-z+1/2, y+3/4, x+1/4'
'-z, -y, -x'
'x, y+1/2, z+1/2'
'-x+3/4, -y+3/4, z+1'
'-x+1/4, y+1, -z+5/4'
'x+1/2, -y+5/4, -z+3/4'
'z, x+1/2, y+1/2'
'z+1/2, -x+5/4, -y+3/4'
'-z+3/4, -x+3/4, y+1'
'-z+1/4, x+1, -y+5/4'
'y, z+1/2, x+1/2'
'-y+1/4, z+1, -x+5/4'
'y+1/2, -z+5/4, -x+3/4'
'-y+3/4, -z+3/4, x+1'
'y+3/4, x+3/4, -z+1'
'-y, -x+1/2, -z+1/2'
'y+1/4, -x+1, z+5/4'
'-y+1/2, x+5/4, z+3/4'
'x+3/4, z+3/4, -y+1'
'-x+1/2, z+5/4, y+3/4'
'-x, -z+1/2, -y+1/2'
'x+1/4, -z+1, y+5/4'
'z+3/4, y+3/4, -x+1'
'z+1/4, -y+1, x+5/4'
'-z+1/2, y+5/4, x+3/4'
'-z, -y+1/2, -x+1/2'
'x+1/2, y, z+1/2'
'-x+5/4, -y+1/4, z+1'
'-x+3/4, y+1/2, -z+5/4'
'x+1, -y+3/4, -z+3/4'
'z+1/2, x, y+1/2'
'z+1, -x+3/4, -y+3/4'
'-z+5/4, -x+1/4, y+1'
'-z+3/4, x+1/2, -y+5/4'
'y+1/2, z, x+1/2'
'-y+3/4, z+1/2, -x+5/4'
'y+1, -z+3/4, -x+3/4'
'-y+5/4, -z+1/4, x+1'
'y+5/4, x+1/4, -z+1'
'-y+1/2, -x, -z+1/2'
'y+3/4, -x+1/2, z+5/4'
'-y+1, x+3/4, z+3/4'
'x+5/4, z+1/4, -y+1'
'-x+1, z+3/4, y+3/4'
'-x+1/2, -z, -y+1/2'
'x+3/4, -z+1/2, y+5/4'
'z+5/4, y+1/4, -x+1'
'z+3/4, -y+1/2, x+5/4'
'-z+1, y+3/4, x+3/4'
'-z+1/2, -y, -x+1/2'
'x+1/2, y+1/2, z'
'-x+5/4, -y+3/4, z+1/2'
'-x+3/4, y+1, -z+3/4'
'x+1, -y+5/4, -z+1/4'
'z+1/2, x+1/2, y'
'z+1, -x+5/4, -y+1/4'
'-z+5/4, -x+3/4, y+1/2'
'-z+3/4, x+1, -y+3/4'
'y+1/2, z+1/2, x'
'-y+3/4, z+1, -x+3/4'
'y+1, -z+5/4, -x+1/4'
'-y+5/4, -z+3/4, x+1/2'
'y+5/4, x+3/4, -z+1/2'
'-y+1/2, -x+1/2, -z'
'y+3/4, -x+1, z+3/4'
'-y+1, x+5/4, z+1/4'
'x+5/4, z+3/4, -y+1/2'
'-x+1, z+5/4, y+1/4'
'-x+1/2, -z+1/2, -y'
'x+3/4, -z+1, y+3/4'
'z+5/4, y+3/4, -x+1/2'
'z+3/4, -y+1, x+3/4'
'-z+1, y+5/4, x+1/4'
'-z+1/2, -y+1/2, -x'
'-x, -y, -z'
'x-3/4, y-1/4, -z-1/2'
'x-1/4, -y-1/2, z-3/4'
'-x-1/2, y-3/4, z-1/4'
'-z, -x, -y'
'-z-1/2, x-3/4, y-1/4'
'z-3/4, x-1/4, -y-1/2'
'z-1/4, -x-1/2, y-3/4'
'-y, -z, -x'
'y-1/4, -z-1/2, x-3/4'
'-y-1/2, z-3/4, x-1/4'
'y-3/4, z-1/4, -x-1/2'
'-y-3/4, -x-1/4, z-1/2'
'y, x, z'
'-y-1/4, x-1/2, -z-3/4'
'y-1/2, -x-3/4, -z-1/4'
'-x-3/4, -z-1/4, y-1/2'
'x-1/2, -z-3/4, -y-1/4'
'x, z, y'
'-x-1/4, z-1/2, -y-3/4'
'-z-3/4, -y-1/4, x-1/2'
'-z-1/4, y-1/2, -x-3/4'
'z-1/2, -y-3/4, -x-1/4'
'z, y, x'
'-x, -y+1/2, -z+1/2'
'x-3/4, y+1/4, -z'
'x-1/4, -y, z-1/4'
'-x-1/2, y-1/4, z+1/4'
'-z, -x+1/2, -y+1/2'
'-z-1/2, x-1/4, y+1/4'
'z-3/4, x+1/4, -y'
'z-1/4, -x, y-1/4'
'-y, -z+1/2, -x+1/2'
'y-1/4, -z, x-1/4'
'-y-1/2, z-1/4, x+1/4'
'y-3/4, z+1/4, -x'
'-y-3/4, -x+1/4, z'
'y, x+1/2, z+1/2'
'-y-1/4, x, -z-1/4'
'y-1/2, -x-1/4, -z+1/4'
'-x-3/4, -z+1/4, y'
'x-1/2, -z-1/4, -y+1/4'
'x, z+1/2, y+1/2'
'-x-1/4, z, -y-1/4'
'-z-3/4, -y+1/4, x'
'-z-1/4, y, -x-1/4'
'z-1/2, -y-1/4, -x+1/4'
'z, y+1/2, x+1/2'
'-x+1/2, -y, -z+1/2'
'x-1/4, y-1/4, -z'
'x+1/4, -y-1/2, z-1/4'
'-x, y-3/4, z+1/4'
'-z+1/2, -x, -y+1/2'
'-z, x-3/4, y+1/4'
'z-1/4, x-1/4, -y'
'z+1/4, -x-1/2, y-1/4'
'-y+1/2, -z, -x+1/2'
'y+1/4, -z-1/2, x-1/4'
'-y, z-3/4, x+1/4'
'y-1/4, z-1/4, -x'
'-y-1/4, -x-1/4, z'
'y+1/2, x, z+1/2'
'-y+1/4, x-1/2, -z-1/4'
'y, -x-3/4, -z+1/4'
'-x-1/4, -z-1/4, y'
'x, -z-3/4, -y+1/4'
'x+1/2, z, y+1/2'
'-x+1/4, z-1/2, -y-1/4'
'-z-1/4, -y-1/4, x'
'-z+1/4, y-1/2, -x-1/4'
'z, -y-3/4, -x+1/4'
'z+1/2, y, x+1/2'
'-x+1/2, -y+1/2, -z'
'x-1/4, y+1/4, -z-1/2'
'x+1/4, -y, z-3/4'
'-x, y-1/4, z-1/4'
'-z+1/2, -x+1/2, -y'
'-z, x-1/4, y-1/4'
'z-1/4, x+1/4, -y-1/2'
'z+1/4, -x, y-3/4'
'-y+1/2, -z+1/2, -x'
'y+1/4, -z, x-3/4'
'-y, z-1/4, x-1/4'
'y-1/4, z+1/4, -x-1/2'
'-y-1/4, -x+1/4, z-1/2'
'y+1/2, x+1/2, z'
'-y+1/4, x, -z-3/4'
'y, -x-1/4, -z-1/4'
'-x-1/4, -z+1/4, y-1/2'
'x, -z-1/4, -y-1/4'
'x+1/2, z+1/2, y'
'-x+1/4, z, -y-3/4'
'-z-1/4, -y+1/4, x-1/2'
'-z+1/4, y, -x-3/4'
'z, -y-1/4, -x-1/4'
'z+1/2, y+1/2, x'

loop_
_atom_site_label
_atom_site_type_symbol
_atom_site_fract_x
_atom_site_fract_y
_atom_site_fract_z
_atom_site_U_iso_or_equiv
_atom_site_adp_type
_atom_site_occupancy
_atom_site_site_symmetry_order
_atom_site_calc_flag
_atom_site_refinement_flags_posn
_atom_site_refinement_flags_adp
_atom_site_refinement_flags_occupancy
As1 As 0.27031(3) 0.27031(3) 0.27031(3) 0.0146(3) Uani 1 6 d S T P
O1 O 0.3750 0.3750 0.1984(3) 0.0164(7) Uani 1 4 d S T P

loop_
_atom_site_aniso_label
_atom_site_aniso_U_11
_atom_site_aniso_U_22
_atom_site_aniso_U_33
_atom_site_aniso_U_23
_atom_site_aniso_U_13
_atom_site_aniso_U_12
As1 0.0146(3) 0.0146(3) 0.0146(3) -0.00133(10) -0.00133(10) -0.00133(10)
O1 0.0194(10) 0.0194(10) 0.0104(13) 0.000 0.000 -0.0018(14)

loop_
_atom_type_symbol
_atom_type_description
_atom_type_scat_dispersion_real
_atom_type_scat_dispersion_imag
_atom_type_scat_source
O O 0.0020 0.0020 'International Tables Vol C Tables 4.2.6.8 and 6.1.1.4'
As As 0.3110 0.7990 'International Tables Vol C Tables 4.2.6.8 and 6.1.1.4'

loop_
_geom_angle_atom_site_label_1
_geom_angle_atom_site_label_2
_geom_angle_atom_site_label_3
_geom_angle
_geom_angle_site_symmetry_1
_geom_angle_site_symmetry_3
O1 As1 O1 98.68(12) 9 5
O1 As1 O1 98.68(12) 5 .
O1 As1 O1 98.68(12) 9 .
As1 O1 As1 128.21(19) . 26_554

loop_
_geom_bond_atom_site_label_1
_geom_bond_atom_site_label_2
_geom_bond_distance
_geom_bond_site_symmetry_2
As1 O1 1.7941(15) 9
As1 O1 1.7941(15) .
As1 O1 1.7941(15) 5
O1 As1 1.7941(15) 26_554
